data_7246455
loop_
_publ_author_name
'Xu, Zefei'
'Feng, Jinhui'
'Yao, Peiyuan'
'Wu, Qiaqing'
'Zhu, Dunming'

_publ_section_title
;
 Chemo-enzymatic synthesis of chiral 3-substituted tetrahydroquinolines by
 a sequential biocatalytic cascade and Buchwald--Hartwig cyclization
;
_journal_issue 12
_journal_name_full 'Green Chemistry'
_journal_page_first 4667
_journal_page_last 4673
_journal_paper_doi 10.1039/D3GC00047H
_journal_volume 25
_journal_year 2023
_chemical_absolute_configuration ad
_chemical_formula_moiety 'C14 H21 Br N, Cl'
_chemical_formula_sum 'C14 H21 Br Cl N'
_chemical_formula_weight 318.68
_chemical_name_systematic '(S)-N-(3-(2-bromo-4-methylphenyl)-2-methylpropyl)prop-2-en-1-amine hydrochloride'
_space_group_crystal_system monoclinic
_space_group_IT_number 4
_space_group_name_Hall 'P 2yb'
_space_group_name_H-M_alt 'P 1 21 1'
_atom_sites_solution_hydrogens geom
_atom_sites_solution_primary dual
_audit_creation_date 2023-02-11
_audit_creation_method
;
Olex2 1.2
(compiled 2018.05.29 svn.r3508 for OlexSys, GUI svn.r5506)
;
_audit_update_record
;
2023-02-13 deposited with the CCDC.	2023-03-15 downloaded from the CCDC.
;
_cell_angle_alpha 90
_cell_angle_beta 98.424(2)
_cell_angle_gamma 90
_cell_formula_units_Z 2
_cell_length_a 9.5543(2)
_cell_length_b 6.5919(2)
_cell_length_c 12.4634(3)
_cell_measurement_reflns_used 7370
_cell_measurement_temperature 113.15
_cell_measurement_theta_max 34.1670
_cell_measurement_theta_min 1.6970
_cell_volume 776.49(3)
_computing_cell_refinement 'CrysAlisPro 1.171.42.49 (Rigaku OD, 2022)'
_computing_data_collection 'CrysAlisPro 1.171.42.49 (Rigaku OD, 2022)'
_computing_data_reduction 'CrysAlisPro 1.171.42.49 (Rigaku OD, 2022)'
_computing_molecular_graphics 'Olex2 (Dolomanov et al., 2009)'
_computing_publication_material 'Olex2 (Dolomanov et al., 2009)'
_computing_structure_refinement 'ShelXL (Sheldrick, 2015)'
_computing_structure_solution 'ShelXT (Sheldrick, 2015)'
_diffrn_ambient_temperature 113.15
_diffrn_detector 'CCD plate'
_diffrn_measured_fraction_theta_full 0.999
_diffrn_measured_fraction_theta_max 0.931
_diffrn_measurement_details
;
List of Runs (angles in degrees, time in seconds):

  # Type    Start    End  Width  t~exp~   \w     \q     \k     \f   Frames
#--------------------------------------------------------------------------
  1  \w   -110.00  70.00   0.50    1.50    --  -20.00   0.00 180.00  360
  2  \w   -110.00   7.00   0.50    1.50    --  -20.00 -70.00 180.00  234
  3  \w   -110.00 -19.00   0.50    1.50    --  -20.00 -70.00  90.00  182
;
_diffrn_measurement_device 'abstract diffractometer'
_diffrn_measurement_device_type 'rigaku saturn 944+'
_diffrn_measurement_method '\w scans'
_diffrn_orient_matrix_type 'CrysAlisPro convention (1999,Acta A55,543-557)'
_diffrn_orient_matrix_UB_11 -0.0723872000
_diffrn_orient_matrix_UB_12 -0.0081356000
_diffrn_orient_matrix_UB_13 0.0062613000
_diffrn_orient_matrix_UB_21 0.0188267000
_diffrn_orient_matrix_UB_22 0.0039191000
_diffrn_orient_matrix_UB_23 0.0571553000
_diffrn_orient_matrix_UB_31 -0.0061923000
_diffrn_orient_matrix_UB_32 0.1072422000
_diffrn_orient_matrix_UB_33 -0.0015924000
_diffrn_radiation_monochromator graphite
_diffrn_radiation_probe x-ray
_diffrn_radiation_type MoK\a
_diffrn_radiation_wavelength 0.71073
_diffrn_reflns_av_R_equivalents 0.0287
_diffrn_reflns_av_unetI/netI 0.0424
_diffrn_reflns_Laue_measured_fraction_full 0.999
_diffrn_reflns_Laue_measured_fraction_max 0.931
_diffrn_reflns_limit_h_max 14
_diffrn_reflns_limit_h_min -15
_diffrn_reflns_limit_k_max 6
_diffrn_reflns_limit_k_min -10
_diffrn_reflns_limit_l_max 18
_diffrn_reflns_limit_l_min -19
_diffrn_reflns_number 11301
_diffrn_reflns_point_group_measured_fraction_full 0.966
_diffrn_reflns_point_group_measured_fraction_max 0.829
_diffrn_reflns_theta_full 25.242
_diffrn_reflns_theta_max 34.654
_diffrn_reflns_theta_min 2.155
_diffrn_source 'fine-focus sealed X-ray tube'
_diffrn_source_type 'Enhance (Mo) X-ray Source'
_exptl_absorpt_coefficient_mu 2.800
_exptl_absorpt_correction_T_max 1.00000
_exptl_absorpt_correction_T_min 0.48293
_exptl_absorpt_correction_type multi-scan
_exptl_absorpt_process_details
;
CrysAlisPro 1.171.42.49 (Rigaku Oxford Diffraction, 2022)
Empirical absorption correction using spherical harmonics,
implemented in SCALE3 ABSPACK scaling algorithm.
;
_exptl_crystal_colour colourless
_exptl_crystal_colour_primary colourless
_exptl_crystal_density_diffrn 1.363
_exptl_crystal_description block
_exptl_crystal_F_000 328
_exptl_crystal_size_max 0.24
_exptl_crystal_size_mid 0.2
_exptl_crystal_size_min 0.15
_refine_diff_density_max 0.483
_refine_diff_density_min -0.488
_refine_diff_density_rms 0.076
_refine_ls_abs_structure_details
;
 Flack x determined using 1616 quotients [(I+)-(I-)]/[(I+)+(I-)]
 (Parsons, Flack and Wagner, Acta Cryst. B69 (2013) 249-259).
;
_refine_ls_abs_structure_Flack 0.009(6)
_refine_ls_extinction_method none
_refine_ls_goodness_of_fit_ref 1.029
_refine_ls_hydrogen_treatment constr
_refine_ls_matrix_type full
_refine_ls_number_parameters 156
_refine_ls_number_reflns 5531
_refine_ls_number_restraints 1
_refine_ls_restrained_S_all 1.029
_refine_ls_R_factor_all 0.0495
_refine_ls_R_factor_gt 0.0380
_refine_ls_shift/su_max 0.000
_refine_ls_shift/su_mean 0.000
_refine_ls_structure_factor_coef Fsqd
_refine_ls_weighting_details 'w=1/[\s^2^(Fo^2^)+(0.0444P)^2^] where P=(Fo^2^+2Fc^2^)/3'
_refine_ls_weighting_scheme calc
_refine_ls_wR_factor_gt 0.0820
_refine_ls_wR_factor_ref 0.0866
_reflns_Friedel_coverage 0.664
_reflns_Friedel_fraction_full 0.927
_reflns_Friedel_fraction_max 0.712
_reflns_number_gt 4742
_reflns_number_total 5531
_reflns_threshold_expression 'I > 2\s(I)'
_cod_data_source_file d3gc00047h2.cif
_cod_data_source_block r20230204a_autored
_cod_depositor_comments 'Adding full bibliography for 7246452--7246458.cif.'
_cod_database_code 7246455
_shelx_shelxl_version_number 2018/3
_chemical_oxdiff_formula 'C11 H10 N O'
_shelx_space_group_comment
;
The symmetry employed for this shelxl refinement is uniquely defined
by the following loop, which should always be used as a source of
symmetry information in preference to the above space-group names.
They are only intended as comments.
;
_shelx_estimated_absorpt_t_max 0.679
_shelx_estimated_absorpt_t_min 0.553
_reflns_odcompleteness_completeness 99.83
_reflns_odcompleteness_iscentric 1
_reflns_odcompleteness_theta 26.32
_olex2_refinement_description
;
1. Fixed Uiso
 At 1.2 times of:
  All C(H) groups, All C(H,H) groups, All N(H,H) groups
 At 1.5 times of:
  All C(H,H,H) groups
2.a Ternary CH refined with riding coordinates:
 C9(H9)
2.b Secondary CH2 refined with riding coordinates:
 N1(H1A,H1B), C8(H8A,H8B), C10(H10A,H10B), C11(H11A,H11B)
2.c Aromatic/amide H refined with riding coordinates:
 C3(H3), C6(H6), C7(H7), C12(H12)
2.d X=CH2 refined with riding coordinates:
 C13(H13A,H13B)
2.e Idealised Me refined as rotating group:
 C1(H1C,H1D,H1E), C14(H14A,H14B,H14C)
;
_olex2_submission_special_instructions 'No special instructions were received'
_oxdiff_exptl_absorpt_empirical_details
;
Empirical correction (ABSPACK) includes:
- Absorption correction using spherical harmonics
- Frame scaling
- Detector area scaling
;
_oxdiff_exptl_absorpt_empirical_full_max 1.612
_oxdiff_exptl_absorpt_empirical_full_min 0.575

loop_
_space_group_symop_operation_xyz
'x, y, z'
'-x, y+1/2, -z'

loop_
_atom_site_label
_atom_site_type_symbol
_atom_site_fract_x
_atom_site_fract_y
_atom_site_fract_z
_atom_site_U_iso_or_equiv
_atom_site_adp_type
_atom_site_occupancy
_atom_site_site_symmetry_order
_atom_site_calc_flag
_atom_site_refinement_flags_posn
_atom_site_refinement_flags_adp
_atom_site_refinement_flags_occupancy
_atom_site_disorder_assembly
_atom_site_disorder_group
Br1 Br 0.17108(3) 0.25326(5) 0.05753(2) 0.04420(11) Uani 1 1 d . . . . .
N1 N 0.1664(2) 0.5980(3) 0.46466(15) 0.0207(4) Uani 1 1 d . . . . .
H1A H 0.155735 0.461157 0.458297 0.025 Uiso 1 1 calc R . . . .
H1B H 0.078519 0.653071 0.461465 0.025 Uiso 1 1 calc R . . . .
C1 C 0.7351(4) 0.2507(9) 0.1298(2) 0.0520(9) Uani 1 1 d . . . . .
H1C H 0.715786 0.105125 0.121525 0.078 Uiso 1 1 calc GR . . . .
H1D H 0.803885 0.273941 0.195073 0.078 Uiso 1 1 calc GR . . . .
H1E H 0.773725 0.300949 0.066147 0.078 Uiso 1 1 calc GR . . . .
C2 C 0.6005(3) 0.3611(6) 0.1399(2) 0.0350(6) Uani 1 1 d . . . . .
C3 C 0.4704(3) 0.2769(5) 0.10154(18) 0.0334(6) Uani 1 1 d . . . . .
H3 H 0.465669 0.147206 0.067952 0.040 Uiso 1 1 calc R . . . .
C4 C 0.3459(3) 0.3811(5) 0.11179(19) 0.0288(5) Uani 1 1 d . . . . .
C5 C 0.3459(3) 0.5734(4) 0.15777(18) 0.0241(5) Uani 1 1 d . . . . .
C6 C 0.4786(3) 0.6568(5) 0.1941(2) 0.0288(5) Uani 1 1 d . . . . .
H6 H 0.484106 0.788468 0.225408 0.035 Uiso 1 1 calc R . . . .
C7 C 0.6026(3) 0.5527(5) 0.1858(2) 0.0343(6) Uani 1 1 d . . . . .
H7 H 0.690926 0.614007 0.212208 0.041 Uiso 1 1 calc R . . . .
C8 C 0.2134(3) 0.6900(4) 0.16866(19) 0.0277(5) Uani 1 1 d . . . . .
H8A H 0.146613 0.674875 0.100482 0.033 Uiso 1 1 calc R . . . .
H8B H 0.237849 0.835665 0.176972 0.033 Uiso 1 1 calc R . . . .
C9 C 0.1370(3) 0.6260(5) 0.26400(19) 0.0269(5) Uani 1 1 d . . . . .
H9 H 0.118149 0.476810 0.259619 0.032 Uiso 1 1 calc R . . . .
C10 C 0.2309(2) 0.6737(4) 0.37064(17) 0.0194(4) Uani 1 1 d . . . . .
H10A H 0.324655 0.609631 0.370996 0.023 Uiso 1 1 calc R . . . .
H10B H 0.244959 0.822194 0.377294 0.023 Uiso 1 1 calc R . . . .
C11 C 0.2487(2) 0.6441(4) 0.57355(18) 0.0235(4) Uani 1 1 d . . . . .
H11A H 0.198695 0.586273 0.630667 0.028 Uiso 1 1 calc R . . . .
H11B H 0.253748 0.792989 0.583928 0.028 Uiso 1 1 calc R . . . .
C12 C 0.3956(3) 0.5596(4) 0.58558(19) 0.0253(5) Uani 1 1 d . . . . .
H12 H 0.407534 0.419597 0.571299 0.030 Uiso 1 1 calc R . . . .
C13 C 0.5085(3) 0.6709(5) 0.6150(2) 0.0319(6) Uani 1 1 d . . . . .
H13A H 0.498964 0.811253 0.629675 0.038 Uiso 1 1 calc R . . . .
H13B H 0.599879 0.611163 0.621664 0.038 Uiso 1 1 calc R . . . .
C14 C -0.0044(3) 0.7405(9) 0.2551(2) 0.0466(8) Uani 1 1 d . . . . .
H14A H 0.013222 0.886899 0.254287 0.070 Uiso 1 1 calc GR . . . .
H14B H -0.051687 0.706568 0.317480 0.070 Uiso 1 1 calc GR . . . .
H14C H -0.064938 0.700983 0.188017 0.070 Uiso 1 1 calc GR . . . .
Cl1 Cl -0.13507(7) 0.63975(11) 0.52720(6) 0.03504(16) Uani 1 1 d . . . . .

loop_
_atom_site_aniso_label
_atom_site_aniso_U_11
_atom_site_aniso_U_22
_atom_site_aniso_U_33
_atom_site_aniso_U_23
_atom_site_aniso_U_13
_atom_site_aniso_U_12
Br1 0.05387(19) 0.04489(18) 0.03022(14) -0.00607(15) -0.00593(11) -0.01538(17)
N1 0.0197(8) 0.0242(11) 0.0189(9) -0.0007(7) 0.0059(7) 0.0008(7)
C1 0.0557(19) 0.074(2) 0.0289(13) 0.001(2) 0.0138(12) 0.028(2)
C2 0.0420(16) 0.0479(17) 0.0168(11) 0.0021(11) 0.0103(10) 0.0118(14)
C3 0.0546(16) 0.0298(16) 0.0157(9) -0.0038(10) 0.0051(9) 0.0084(13)
C4 0.0398(14) 0.0310(14) 0.0146(10) 0.0005(9) 0.0011(9) -0.0048(11)
C5 0.0298(12) 0.0284(13) 0.0151(10) 0.0020(9) 0.0066(8) 0.0008(10)
C6 0.0339(13) 0.0314(14) 0.0226(11) -0.0034(10) 0.0092(9) -0.0034(12)
C7 0.0316(14) 0.0479(18) 0.0255(13) -0.0005(12) 0.0111(10) -0.0022(12)
C8 0.0323(13) 0.0324(15) 0.0191(10) 0.0030(9) 0.0064(9) 0.0012(10)
C9 0.0247(11) 0.0365(14) 0.0195(10) -0.0017(10) 0.0033(8) -0.0028(11)
C10 0.0190(9) 0.0218(11) 0.0181(9) 0.0001(8) 0.0050(7) 0.0005(8)
C11 0.0230(10) 0.0293(12) 0.0187(10) -0.0009(10) 0.0049(8) 0.0012(10)
C12 0.0279(12) 0.0268(13) 0.0202(11) 0.0002(9) -0.0001(9) 0.0047(10)
C13 0.0286(12) 0.0386(16) 0.0296(13) -0.0008(11) 0.0079(10) 0.0025(11)
C14 0.0243(12) 0.086(3) 0.0283(12) 0.0091(19) -0.0014(9) 0.0078(18)
Cl1 0.0291(3) 0.0220(3) 0.0592(4) 0.0025(3) 0.0238(3) -0.0006(3)

loop_
_atom_type_symbol
_atom_type_description
_atom_type_scat_dispersion_real
_atom_type_scat_dispersion_imag
_atom_type_scat_source
C C 0.0033 0.0016 'International Tables Vol C Tables 4.2.6.8 and 6.1.1.4'
H H 0.0000 0.0000 'International Tables Vol C Tables 4.2.6.8 and 6.1.1.4'
Br Br -0.2901 2.4595 'International Tables Vol C Tables 4.2.6.8 and 6.1.1.4'
Cl Cl 0.1484 0.1585 'International Tables Vol C Tables 4.2.6.8 and 6.1.1.4'
N N 0.0061 0.0033 'International Tables Vol C Tables 4.2.6.8 and 6.1.1.4'

loop_
_geom_angle_atom_site_label_1
_geom_angle_atom_site_label_2
_geom_angle_atom_site_label_3
_geom_angle
_geom_angle_site_symmetry_1
_geom_angle_site_symmetry_3
_geom_angle_publ_flag
H1A N1 H1B 107.5 . . ?
C10 N1 H1A 108.5 . . ?
C10 N1 H1B 108.5 . . ?
C10 N1 C11 115.01(18) . . ?
C11 N1 H1A 108.5 . . ?
C11 N1 H1B 108.5 . . ?
H1C C1 H1D 109.5 . . ?
H1C C1 H1E 109.5 . . ?
H1D C1 H1E 109.5 . . ?
C2 C1 H1C 109.5 . . ?
C2 C1 H1D 109.5 . . ?
C2 C1 H1E 109.5 . . ?
C3 C2 C1 121.0(3) . . ?
C3 C2 C7 117.9(3) . . ?
C7 C2 C1 121.1(3) . . ?
C2 C3 H3 119.8 . . ?
C2 C3 C4 120.4(3) . . ?
C4 C3 H3 119.8 . . ?
C3 C4 Br1 117.7(2) . . ?
C5 C4 Br1 119.8(2) . . ?
C5 C4 C3 122.5(3) . . ?
C4 C5 C6 116.0(2) . . ?
C4 C5 C8 123.6(3) . . ?
C6 C5 C8 120.4(2) . . ?
C5 C6 H6 119.1 . . ?
C7 C6 C5 121.8(3) . . ?
C7 C6 H6 119.1 . . ?
C2 C7 C6 121.4(3) . . ?
C2 C7 H7 119.3 . . ?
C6 C7 H7 119.3 . . ?
C5 C8 H8A 108.4 . . ?
C5 C8 H8B 108.4 . . ?
C5 C8 C9 115.4(2) . . ?
H8A C8 H8B 107.5 . . ?
C9 C8 H8A 108.4 . . ?
C9 C8 H8B 108.4 . . ?
C8 C9 H9 109.2 . . ?
C10 C9 C8 109.4(2) . . ?
C10 C9 H9 109.2 . . ?
C10 C9 C14 111.1(2) . . ?
C14 C9 C8 108.7(2) . . ?
C14 C9 H9 109.2 . . ?
N1 C10 C9 111.06(18) . . ?
N1 C10 H10A 109.4 . . ?
N1 C10 H10B 109.4 . . ?
C9 C10 H10A 109.4 . . ?
C9 C10 H10B 109.4 . . ?
H10A C10 H10B 108.0 . . ?
N1 C11 H11A 109.2 . . ?
N1 C11 H11B 109.2 . . ?
N1 C11 C12 112.06(19) . . ?
H11A C11 H11B 107.9 . . ?
C12 C11 H11A 109.2 . . ?
C12 C11 H11B 109.2 . . ?
C11 C12 H12 118.6 . . ?
C13 C12 C11 122.7(3) . . ?
C13 C12 H12 118.6 . . ?
C12 C13 H13A 120.0 . . ?
C12 C13 H13B 120.0 . . ?
H13A C13 H13B 120.0 . . ?
C9 C14 H14A 109.5 . . ?
C9 C14 H14B 109.5 . . ?
C9 C14 H14C 109.5 . . ?
H14A C14 H14B 109.5 . . ?
H14A C14 H14C 109.5 . . ?
H14B C14 H14C 109.5 . . ?

loop_
_geom_bond_atom_site_label_1
_geom_bond_atom_site_label_2
_geom_bond_distance
_geom_bond_site_symmetry_2
_geom_bond_publ_flag
Br1 C4 1.905(3) . ?
N1 H1A 0.9100 . ?
N1 H1B 0.9100 . ?
N1 C10 1.488(3) . ?
N1 C11 1.497(3) . ?
C1 H1C 0.9800 . ?
C1 H1D 0.9800 . ?
C1 H1E 0.9800 . ?
C1 C2 1.499(4) . ?
C2 C3 1.381(4) . ?
C2 C7 1.385(5) . ?
C3 H3 0.9500 . ?
C3 C4 1.396(4) . ?
C4 C5 1.391(4) . ?
C5 C6 1.395(4) . ?
C5 C8 1.505(4) . ?
C6 H6 0.9500 . ?
C6 C7 1.386(4) . ?
C7 H7 0.9500 . ?
C8 H8A 0.9900 . ?
C8 H8B 0.9900 . ?
C8 C9 1.541(3) . ?
C9 H9 1.0000 . ?
C9 C10 1.523(3) . ?
C9 C14 1.538(4) . ?
C10 H10A 0.9900 . ?
C10 H10B 0.9900 . ?
C11 H11A 0.9900 . ?
C11 H11B 0.9900 . ?
C11 C12 1.497(3) . ?
C12 H12 0.9500 . ?
C12 C13 1.312(4) . ?
C13 H13A 0.9500 . ?
C13 H13B 0.9500 . ?
C14 H14A 0.9800 . ?
C14 H14B 0.9800 . ?
C14 H14C 0.9800 . ?

loop_
_geom_torsion_atom_site_label_1
_geom_torsion_atom_site_label_2
_geom_torsion_atom_site_label_3
_geom_torsion_atom_site_label_4
_geom_torsion
_geom_torsion_site_symmetry_1
_geom_torsion_site_symmetry_2
_geom_torsion_site_symmetry_3
_geom_torsion_site_symmetry_4
_geom_torsion_publ_flag
Br1 C4 C5 C6 -179.19(19) . . . . ?
Br1 C4 C5 C8 0.5(3) . . . . ?
N1 C11 C12 C13 126.7(3) . . . . ?
C1 C2 C3 C4 179.8(3) . . . . ?
C1 C2 C7 C6 179.1(3) . . . . ?
C2 C3 C4 Br1 -179.6(2) . . . . ?
C2 C3 C4 C5 1.6(4) . . . . ?
C3 C2 C7 C6 0.5(4) . . . . ?
C3 C4 C5 C6 -0.4(4) . . . . ?
C3 C4 C5 C8 179.3(2) . . . . ?
C4 C5 C6 C7 -0.7(4) . . . . ?
C4 C5 C8 C9 79.2(3) . . . . ?
C5 C6 C7 C2 0.6(4) . . . . ?
C5 C8 C9 C10 65.5(3) . . . . ?
C5 C8 C9 C14 -173.1(3) . . . . ?
C6 C5 C8 C9 -101.1(3) . . . . ?
C7 C2 C3 C4 -1.6(4) . . . . ?
C8 C5 C6 C7 179.6(2) . . . . ?
C8 C9 C10 N1 -175.1(2) . . . . ?
C10 N1 C11 C12 -58.0(3) . . . . ?
C11 N1 C10 C9 -178.0(2) . . . . ?
C14 C9 C10 N1 64.9(3) . . . . ?
